data_4110507
loop_
_publ_author_name
'Noach Treitel'
'Lior Eshdat'
'Tuvia Sheradsky'
'Patrick M. Donovan'
'Rik R. Tykwinski'
'Lawrence T. Scott'
'Henning Hopf'
'Mordecai Rabinovitz'

_publ_contact_author_address
; Department of Chemistry
  University of Alberta
  Edmonton, Alberta T6G 2G2
  Canada
;
_publ_contact_author_email rik.tykwinski@ualberta.ca
_publ_contact_author_fax 1(780)4928231
_publ_contact_author_name 'Dr. Rik R. Tykwinski'
_publ_contact_author_phone 1(780)4925307
_publ_section_title
;
 Reductive Bergman-Type Cyclizations of Cross-Conjugated Enediynes to
 Fulvene and Fulvalene Anions: The Role of the Substituent
;
_journal_name_full 'Journal of the American Chemical Society'
_journal_page_first 4703
_journal_page_last 4709
_journal_paper_doi 10.1021/ja0566477
_journal_volume 128
_journal_year 2006
_chemical_formula_moiety 'C34 H14 F12'
_chemical_formula_sum 'C34 H14 F12'
_chemical_formula_weight 650.45
_chemical_name_systematic
;
 ?
;
_space_group_IT_number 54
_symmetry_cell_setting orthorhombic
_symmetry_space_group_name_Hall '-P 2a 2ac'
_symmetry_space_group_name_H-M 'P c c a'
_atom_sites_solution_hydrogens geom
_atom_sites_solution_primary direct
_atom_sites_solution_secondary difmap
_audit_creation_method 'manual editing of SHELXL template'
_cell_angle_alpha 90.00
_cell_angle_beta 90.00
_cell_angle_gamma 90.00
_cell_formula_units_Z 4
_cell_length_a 22.2156(14)
_cell_length_b 14.5870(9)
_cell_length_c 8.9384(5)
_cell_measurement_reflns_used 4166
_cell_measurement_temperature 193(2)
_cell_measurement_theta_max 25.808
_cell_measurement_theta_min 2.305
_cell_volume 2896.6(3)
_computing_cell_refinement 'Bruker SAINT (Bruker, 1997)'
_computing_data_collection 'Bruker SMART (Bruker, 1997)'
_computing_data_reduction 'Bruker SAINT (Bruker, 1997)'
_computing_molecular_graphics 'Bruker SHELXTL (Bruker, 1997)'
_computing_publication_material 'Bruker SHELXTL (Bruker, 1997)'
_computing_structure_refinement 'SHELXL-97 (Sheldrick, 1997)'
_computing_structure_solution 'SHELXS-97 (Sheldrick, 1990)'
_diffrn_ambient_temperature 193(2)
_diffrn_detector_area_resol_mean 8.192
_diffrn_measured_fraction_theta_full 0.998
_diffrn_measured_fraction_theta_max 0.998
_diffrn_measurement_device_type 'Bruker PLATFORM diffractometer/SMART 1000 CCD area detector'
_diffrn_measurement_method '\w scans'
_diffrn_radiation_monochromator graphite
_diffrn_radiation_source 'fine-focus sealed tube'
_diffrn_radiation_type MoK\a
_diffrn_radiation_wavelength 0.71073
_diffrn_reflns_av_R_equivalents 0.0414
_diffrn_reflns_av_sigmaI/netI 0.0288
_diffrn_reflns_limit_h_max 27
_diffrn_reflns_limit_h_min -26
_diffrn_reflns_limit_k_max 18
_diffrn_reflns_limit_k_min -17
_diffrn_reflns_limit_l_max 11
_diffrn_reflns_limit_l_min -10
_diffrn_reflns_number 14905
_diffrn_reflns_theta_full 26.37
_diffrn_reflns_theta_max 26.37
_diffrn_reflns_theta_min 1.83
_diffrn_standards_decay_% 0
_diffrn_standards_interval_time 0
_diffrn_standards_number 0
_exptl_absorpt_coefficient_mu 0.141
_exptl_absorpt_correction_T_max 0.9861
_exptl_absorpt_correction_T_min 0.9080
_exptl_absorpt_correction_type multi-scan
_exptl_absorpt_process_details 'SADABS (Sheldrick, 1996)'
_exptl_crystal_colour yellow-brown
_exptl_crystal_density_diffrn 1.492
_exptl_crystal_description prism
_exptl_crystal_F_000 1304
_exptl_crystal_size_max 0.70
_exptl_crystal_size_mid 0.17
_exptl_crystal_size_min 0.10
_refine_diff_density_max 0.255
_refine_diff_density_min -0.268
_refine_diff_density_rms 0.035
_refine_ls_extinction_method none
_refine_ls_goodness_of_fit_ref 1.023
_refine_ls_hydrogen_treatment constr
_refine_ls_matrix_type full
_refine_ls_number_parameters 236
_refine_ls_number_reflns 2958
_refine_ls_number_restraints 0
_refine_ls_restrained_S_all 1.023
_refine_ls_R_factor_all 0.0786
_refine_ls_R_factor_gt 0.0463
_refine_ls_shift/su_max 0.000
_refine_ls_shift/su_mean 0.000
_refine_ls_structure_factor_coef Fsqd
_refine_ls_weighting_details 'calc w=1/[\s^2^(Fo^2^)+(0.0480P)^2^+1.0069P] where P=(Fo^2^+2Fc^2^)/3'
_refine_ls_weighting_scheme calc
_refine_ls_wR_factor_gt 0.1053
_refine_ls_wR_factor_ref 0.1197
_reflns_number_gt 1942
_reflns_number_total 2958
_reflns_threshold_expression I>2\s(I)
_cod_data_source_file ja0566477si20051012_043301.cif
_cod_data_source_block 13
_cod_database_code 4110507

loop_
_symmetry_equiv_pos_as_xyz
'x, y, z'
'-x+1/2, -y, z'
'-x, y, -z+1/2'
'x+1/2, -y, -z+1/2'
'-x, -y, -z'
'x-1/2, y, -z'
'x, -y, z-1/2'
'-x-1/2, y, z-1/2'

loop_
_atom_site_label
_atom_site_type_symbol
_atom_site_fract_x
_atom_site_fract_y
_atom_site_fract_z
_atom_site_U_iso_or_equiv
_atom_site_adp_type
_atom_site_occupancy
_atom_site_symmetry_multiplicity
_atom_site_calc_flag
_atom_site_refinement_flags
_atom_site_disorder_assembly
_atom_site_disorder_group
F21A F 0.0769(3) -0.4228(4) 0.4729(17) 0.138(3) Uani 0.55 1 d P A 1
F22A F 0.1599(6) -0.4158(6) 0.3737(10) 0.132(4) Uani 0.55 1 d P A 1
F23A F 0.1554(5) -0.4507(3) 0.5955(9) 0.121(2) Uani 0.55 1 d P A 1
F21B F 0.0899(7) -0.4157(6) 0.3839(11) 0.135(5) Uani 0.45 1 d P A 2
F22B F 0.1777(6) -0.4346(7) 0.449(2) 0.157(6) Uani 0.45 1 d P A 2
F23B F 0.1064(7) -0.4469(3) 0.6034(9) 0.121(3) Uani 0.45 1 d P A 2
F24 F 0.20692(6) -0.08243(11) 0.87198(15) 0.0771(5) Uani 1 1 d . . .
F25 F 0.24744(10) -0.21343(12) 0.8662(2) 0.1237(7) Uani 1 1 d . . .
F26 F 0.27608(6) -0.10875(13) 0.71468(18) 0.0932(5) Uani 1 1 d . . .
C1 C 0.07093(8) -0.07614(13) 0.4049(2) 0.0379(4) Uani 1 1 d . . .
C2 C 0.03960(8) -0.02296(12) 0.3387(2) 0.0359(4) Uani 1 1 d . . .
C3 C 0.0000 0.03139(16) 0.2500 0.0342(6) Uani 1 2 d S . .
C10 C 0.0000 0.12512(17) 0.2500 0.0356(6) Uani 1 2 d S . .
C11 C 0.03533(8) 0.18611(13) 0.3486(2) 0.0391(4) Uani 1 1 d . . .
C12 C 0.02181(9) 0.27746(13) 0.3116(2) 0.0468(5) Uani 1 1 d . . .
C13 C 0.04808(11) 0.34929(15) 0.3889(3) 0.0620(6) Uani 1 1 d . . .
H13 H 0.0388 0.4110 0.3640 0.074 Uiso 1 1 calc R . .
C14 C 0.08805(12) 0.32950(16) 0.5032(3) 0.0673(7) Uani 1 1 d . . .
H14 H 0.1067 0.3782 0.5565 0.081 Uiso 1 1 calc R . .
C15 C 0.10116(10) 0.23994(16) 0.5405(2) 0.0571(6) Uani 1 1 d . . .
H15 H 0.1287 0.2279 0.6195 0.069 Uiso 1 1 calc R . .
C16 C 0.07495(9) 0.16711(14) 0.4651(2) 0.0456(5) Uani 1 1 d . . .
H16 H 0.0839 0.1056 0.4923 0.055 Uiso 1 1 calc R . .
C21 C 0.10698(8) -0.14139(12) 0.48488(19) 0.0367(4) Uani 1 1 d . . .
C22 C 0.10020(9) -0.23462(13) 0.4557(2) 0.0435(5) Uani 1 1 d . . .
H22 H 0.0716 -0.2547 0.3838 0.052 Uiso 1 1 calc R . .
C23 C 0.13502(10) -0.29797(13) 0.5313(2) 0.0494(5) Uani 1 1 d . A .
C24 C 0.17607(10) -0.26986(15) 0.6382(2) 0.0506(5) Uani 1 1 d . . .
H24 H 0.1997 -0.3137 0.6905 0.061 Uiso 1 1 calc R . .
C25 C 0.18246(9) -0.17786(14) 0.6683(2) 0.0448(5) Uani 1 1 d . . .
C26 C 0.14875(8) -0.11332(13) 0.5918(2) 0.0410(5) Uani 1 1 d . . .
H26 H 0.1541 -0.0499 0.6122 0.049 Uiso 1 1 calc R . .
C27 C 0.12985(16) -0.39724(17) 0.4945(3) 0.0734(7) Uani 1 1 d . . .
C28 C 0.22796(11) -0.14628(17) 0.7802(3) 0.0618(6) Uani 1 1 d . . .

loop_
_atom_site_aniso_label
_atom_site_aniso_U_11
_atom_site_aniso_U_22
_atom_site_aniso_U_33
_atom_site_aniso_U_23
_atom_site_aniso_U_13
_atom_site_aniso_U_12
F21A 0.095(3) 0.049(3) 0.271(11) -0.036(6) -0.029(6) -0.016(2)
F22A 0.223(13) 0.068(4) 0.104(4) -0.040(3) 0.031(5) 0.019(5)
F23A 0.198(6) 0.0394(18) 0.127(5) 0.015(2) -0.066(5) 0.017(4)
F21B 0.251(16) 0.049(3) 0.104(5) -0.012(3) -0.066(7) -0.011(5)
F22B 0.126(5) 0.078(6) 0.266(17) -0.054(10) 0.040(10) 0.036(4)
F23B 0.239(8) 0.038(2) 0.086(4) 0.010(2) 0.038(6) -0.004(5)
F24 0.0738(9) 0.1035(12) 0.0541(8) -0.0213(8) -0.0064(7) -0.0124(8)
F25 0.1514(16) 0.0962(13) 0.1235(15) 0.0181(11) -0.0938(14) 0.0067(12)
F26 0.0522(8) 0.1466(15) 0.0808(10) -0.0249(10) -0.0016(8) -0.0180(9)
C1 0.0417(10) 0.0379(10) 0.0342(9) -0.0017(8) 0.0025(9) -0.0032(8)
C2 0.0413(10) 0.0337(10) 0.0326(9) -0.0011(8) 0.0019(8) -0.0024(8)
C3 0.0372(13) 0.0358(15) 0.0296(13) 0.000 0.0035(11) 0.000
C10 0.0381(13) 0.0382(15) 0.0304(13) 0.000 0.0048(11) 0.000
C11 0.0457(11) 0.0371(10) 0.0344(10) -0.0046(8) 0.0070(9) -0.0032(8)
C12 0.0599(12) 0.0383(11) 0.0421(11) -0.0020(9) 0.0063(9) -0.0019(9)
C13 0.0880(17) 0.0350(12) 0.0629(15) -0.0065(11) -0.0014(14) -0.0076(11)
C14 0.0914(18) 0.0501(14) 0.0605(15) -0.0155(12) -0.0086(14) -0.0180(12)
C15 0.0661(14) 0.0587(15) 0.0465(12) -0.0085(11) -0.0077(11) -0.0085(11)
C16 0.0538(11) 0.0432(11) 0.0398(11) -0.0049(9) -0.0015(10) -0.0047(9)
C21 0.0396(10) 0.0388(11) 0.0316(9) 0.0020(8) 0.0023(8) 0.0011(8)
C22 0.0511(11) 0.0412(11) 0.0381(10) -0.0013(9) 0.0002(9) -0.0033(9)
C23 0.0656(13) 0.0373(11) 0.0453(12) 0.0024(9) 0.0048(11) 0.0043(10)
C24 0.0585(13) 0.0495(13) 0.0436(11) 0.0109(10) 0.0002(10) 0.0137(10)
C25 0.0448(11) 0.0517(13) 0.0379(10) 0.0031(9) -0.0006(9) 0.0047(9)
C26 0.0453(11) 0.0390(10) 0.0387(10) -0.0007(9) 0.0007(9) -0.0010(8)
C27 0.104(2) 0.0443(14) 0.0716(19) -0.0034(14) -0.0097(18) 0.0088(15)
C28 0.0560(14) 0.0739(16) 0.0557(14) 0.0015(13) -0.0139(12) 0.0033(12)

loop_
_atom_type_symbol
_atom_type_description
_atom_type_scat_dispersion_real
_atom_type_scat_dispersion_imag
_atom_type_scat_source
C C 0.0033 0.0016 'International Tables Vol C Tables 4.2.6.8 and 6.1.1.4'
H H 0.0000 0.0000 'International Tables Vol C Tables 4.2.6.8 and 6.1.1.4'
F F 0.0171 0.0103 'International Tables Vol C Tables 4.2.6.8 and 6.1.1.4'

loop_
_geom_angle_atom_site_label_1
_geom_angle_atom_site_label_2
_geom_angle_atom_site_label_3
_geom_angle
_geom_angle_site_symmetry_3
C2 C1 C21 178.40(19) .
C1 C2 C3 173.36(19) .
C10 C3 C2 123.81(11) .
C10 C3 C2 123.81(11) 3
C2 C3 C2 112.4(2) 3
C3 C10 C11 127.02(11) .
C3 C10 C11 127.02(11) 3
C11 C10 C11 106.0(2) 3
C16 C11 C12 120.01(17) .
C16 C11 C10 131.47(18) .
C12 C11 C10 108.49(17) .
C13 C12 C11 120.68(19) .
C13 C12 C12 130.79(13) 3
C11 C12 C12 108.53(11) 3
C14 C13 C12 118.8(2) .
C15 C14 C13 120.8(2) .
C14 C15 C16 121.3(2) .
C15 C16 C11 118.5(2) .
C22 C21 C26 119.15(17) .
C22 C21 C1 119.62(17) .
C26 C21 C1 121.23(17) .
C23 C22 C21 120.07(19) .
C22 C23 C24 120.57(19) .
C22 C23 C27 119.9(2) .
C24 C23 C27 119.5(2) .
C25 C24 C23 119.49(18) .
C24 C25 C26 120.74(19) .
C24 C25 C28 120.08(19) .
C26 C25 C28 119.13(19) .
C25 C26 C21 119.95(18) .
F21A C27 F22A 107.1(7) .
F21A C27 F23A 109.5(5) .
F22A C27 F23A 102.9(5) .
F22B C27 F23B 109.4(6) .
F22B C27 F21B 103.4(8) .
F23B C27 F21B 99.9(6) .
F21A C27 C23 113.4(4) .
F22B C27 C23 115.2(6) .
F22A C27 C23 110.3(5) .
F23B C27 C23 113.6(3) .
F23A C27 C23 112.9(3) .
F21B C27 C23 113.9(5) .
F25 C28 F24 106.1(2) .
F25 C28 F26 107.3(2) .
F24 C28 F26 105.4(2) .
F25 C28 C25 112.5(2) .
F24 C28 C25 113.08(19) .
F26 C28 C25 111.97(19) .

loop_
_geom_bond_atom_site_label_1
_geom_bond_atom_site_label_2
_geom_bond_distance
_geom_bond_site_symmetry_2
F21A C27 1.249(6) .
F22A C27 1.299(9) .
F23A C27 1.321(5) .
F21B C27 1.355(9) .
F22B C27 1.262(10) .
F23B C27 1.320(6) .
F24 C28 1.326(3) .
F25 C28 1.318(3) .
F26 C28 1.336(3) .
C1 C2 1.199(2) .
C1 C21 1.435(3) .
C2 C3 1.425(2) .
C3 C10 1.367(3) .
C3 C2 1.425(2) 3
C10 C11 1.478(2) .
C10 C11 1.478(2) 3
C11 C16 1.391(3) .
C11 C12 1.405(3) .
C12 C13 1.384(3) .
C12 C12 1.467(4) 3
C13 C14 1.384(3) .
C14 C15 1.380(3) .
C15 C16 1.387(3) .
C21 C22 1.393(3) .
C21 C26 1.394(2) .
C22 C23 1.381(3) .
C23 C24 1.383(3) .
C23 C27 1.489(3) .
C24 C25 1.376(3) .
C25 C26 1.384(3) .
C25 C28 1.495(3) .

loop_
_geom_torsion_atom_site_label_1
_geom_torsion_atom_site_label_2
_geom_torsion_atom_site_label_3
_geom_torsion_atom_site_label_4
_geom_torsion
_geom_torsion_site_symmetry_1
_geom_torsion_site_symmetry_4
C21 C1 C2 C3 -50(8) . .
C1 C2 C3 C10 -169.3(15) . .
C1 C2 C3 C2 10.7(15) . 3
C2 C3 C10 C11 -6.28(12) . .
C2 C3 C10 C11 173.72(12) 3 .
C2 C3 C10 C11 173.72(12) . 3
C2 C3 C10 C11 -6.28(12) 3 3
C3 C10 C11 C16 -2.0(2) . .
C11 C10 C11 C16 178.0(2) 3 .
C3 C10 C11 C12 -179.81(10) . .
C11 C10 C11 C12 0.19(10) 3 .
C16 C11 C12 C13 0.7(3) . .
C10 C11 C12 C13 178.89(17) . .
C16 C11 C12 C12 -178.62(19) . 3
C10 C11 C12 C12 -0.5(2) . 3
C11 C12 C13 C14 0.1(3) . .
C12 C12 C13 C14 179.4(3) 3 .
C12 C13 C14 C15 -0.6(4) . .
C13 C14 C15 C16 0.1(4) . .
C14 C15 C16 C11 0.8(3) . .
C12 C11 C16 C15 -1.2(3) . .
C10 C11 C16 C15 -178.83(17) . .
C2 C1 C21 C22 44(7) . .
C2 C1 C21 C26 -136(7) . .
C26 C21 C22 C23 -0.6(3) . .
C1 C21 C22 C23 179.50(18) . .
C21 C22 C23 C24 1.2(3) . .
C21 C22 C23 C27 -176.9(2) . .
C22 C23 C24 C25 -0.6(3) . .
C27 C23 C24 C25 177.6(2) . .
C23 C24 C25 C26 -0.6(3) . .
C23 C24 C25 C28 -178.13(19) . .
C24 C25 C26 C21 1.2(3) . .
C28 C25 C26 C21 178.70(18) . .
C22 C21 C26 C25 -0.5(3) . .
C1 C21 C26 C25 179.33(17) . .
C22 C23 C27 F21A -40.9(9) . .
C24 C23 C27 F21A 141.0(8) . .
C22 C23 C27 F22B 120.0(11) . .
C24 C23 C27 F22B -58.2(11) . .
C22 C23 C27 F22A 79.2(7) . .
C24 C23 C27 F22A -98.9(7) . .
C22 C23 C27 F23B -112.7(8) . .
C24 C23 C27 F23B 69.1(9) . .
C22 C23 C27 F23A -166.2(7) . .
C24 C23 C27 F23A 15.6(7) . .
C22 C23 C27 F21B 0.7(8) . .
C24 C23 C27 F21B -177.4(8) . .
C24 C25 C28 F25 -15.9(3) . .
C26 C25 C28 F25 166.6(2) . .
C24 C25 C28 F24 -136.0(2) . .
C26 C25 C28 F24 46.4(3) . .
C24 C25 C28 F26 105.1(2) . .
C26 C25 C28 F26 -72.4(3) . .
